data_2222869
loop_
_publ_author_name
'Liu, Jie'
'Wei, Xilian'
'Wei, Zengbin'
'Liu, Jiuqiang'
'Zheng, Liqiang'

_publ_section_title
;
 3,3'-Dimethyl-1,1'-methylenediimidazolium dibromide
;
_journal_coeditor_code RZ2350
_journal_issue 8
_journal_name_full 'Acta Crystallographica Section E'
_journal_page_first o2027
_journal_paper_doi 10.1107/S1600536809028967
_journal_volume 65
_journal_year 2009
_chemical_formula_iupac 'C9 H14 N4 2+, 2Br -'
_chemical_formula_moiety 'C9 H14 N4 2+, 2(Br -)'
_chemical_formula_sum 'C9 H14 Br2 N4'
_chemical_formula_weight 338.06
_chemical_name_systematic
;
3,3'-Dimethyl-1,1'-methylenediimidazolium dibromide
;
_space_group_IT_number 11
_symmetry_cell_setting monoclinic
_symmetry_space_group_name_Hall '-P 2yb'
_symmetry_space_group_name_H-M 'P 1 21/m 1'
_atom_sites_solution_hydrogens geom
_atom_sites_solution_primary direct
_atom_sites_solution_secondary difmap
_audit_creation_method SHELXL-97
_cell_angle_alpha 90.00
_cell_angle_beta 93.6720(10)
_cell_angle_gamma 90.00
_cell_formula_units_Z 2
_cell_length_a 4.7310(5)
_cell_length_b 11.3861(12)
_cell_length_c 11.8419(15)
_cell_measurement_reflns_used 1657
_cell_measurement_temperature 298(2)
_cell_measurement_theta_max 26.284
_cell_measurement_theta_min 2.484
_cell_volume 636.59(12)
_computing_cell_refinement 'SAINT (Siemens, 1996)'
_computing_data_collection 'SMART (Siemens, 1996)'
_computing_data_reduction 'SAINT (Siemens, 1996)'
_computing_molecular_graphics 'SHELXTL (Sheldrick, 2008)'
_computing_publication_material 'SHELXTL (Sheldrick, 2008)'
_computing_structure_refinement 'SHELXL97 (Sheldrick, 2008)'
_computing_structure_solution 'SHELXS97 (Sheldrick, 2008)'
_diffrn_ambient_temperature 293(2)
_diffrn_measured_fraction_theta_full 0.997
_diffrn_measured_fraction_theta_max 0.997
_diffrn_measurement_device_type 'Bruker SMART'
_diffrn_measurement_method '\f and \w'
_diffrn_radiation_monochromator graphite
_diffrn_radiation_source 'fine-focus sealed tube'
_diffrn_radiation_type MoK\a
_diffrn_radiation_wavelength 0.71073
_diffrn_reflns_av_R_equivalents 0.0311
_diffrn_reflns_av_sigmaI/netI 0.0322
_diffrn_reflns_limit_h_max 5
_diffrn_reflns_limit_h_min -5
_diffrn_reflns_limit_k_max 10
_diffrn_reflns_limit_k_min -13
_diffrn_reflns_limit_l_max 13
_diffrn_reflns_limit_l_min -14
_diffrn_reflns_number 3349
_diffrn_reflns_theta_full 25.02
_diffrn_reflns_theta_max 25.02
_diffrn_reflns_theta_min 1.72
_exptl_absorpt_coefficient_mu 6.343
_exptl_absorpt_correction_T_max 0.638
_exptl_absorpt_correction_T_min 0.227
_exptl_absorpt_correction_type multi-scan
_exptl_absorpt_process_details '(SADABS; Sheldrick, 1996)'
_exptl_crystal_colour colourless
_exptl_crystal_density_diffrn 1.764
_exptl_crystal_density_method 'not measured'
_exptl_crystal_description block
_exptl_crystal_F_000 332
_exptl_crystal_size_max 0.32
_exptl_crystal_size_mid 0.10
_exptl_crystal_size_min 0.07
_refine_diff_density_max 0.626
_refine_diff_density_min -0.271
_refine_ls_extinction_method none
_refine_ls_goodness_of_fit_ref 1.065
_refine_ls_hydrogen_treatment constr
_refine_ls_matrix_type full
_refine_ls_number_parameters 74
_refine_ls_number_reflns 1188
_refine_ls_number_restraints 0
_refine_ls_restrained_S_all 1.065
_refine_ls_R_factor_all 0.0397
_refine_ls_R_factor_gt 0.0277
_refine_ls_shift/su_max 0.000
_refine_ls_shift/su_mean 0.000
_refine_ls_structure_factor_coef Fsqd
_refine_ls_weighting_details 'calc w=1/[\s^2^(Fo^2^)+(0.0319P)^2^] where P=(Fo^2^+2Fc^2^)/3'
_refine_ls_weighting_scheme calc
_refine_ls_wR_factor_gt 0.0634
_refine_ls_wR_factor_ref 0.0661
_reflns_number_gt 928
_reflns_number_total 1188
_reflns_threshold_expression I>2\s(I)
_cod_data_source_file rz2350.cif
_cod_data_source_block I
_cod_original_sg_symbol_H-M 'P 21/m'
_cod_database_code 2222869
_cod_database_fobs_code 2222869

loop_
_symmetry_equiv_pos_as_xyz
'x, y, z'
'-x, y+1/2, -z'
'-x, -y, -z'
'x, -y-1/2, z'

loop_
_atom_site_type_symbol
_atom_site_label
_atom_site_fract_x
_atom_site_fract_y
_atom_site_fract_z
_atom_site_U_iso_or_equiv
_atom_site_adp_type
_atom_site_calc_flag
_atom_site_refinement_flags
_atom_site_occupancy
_atom_site_disorder_assembly
_atom_site_disorder_group
Br Br1 0.14906(11) 0.7500 0.12842(4) 0.04708(18) Uani d S 1 . .
Br Br2 0.86811(10) 0.2500 0.43062(4) 0.04621(18) Uani d S 1 . .
N N1 0.3731(5) 0.3553(2) 0.18410(19) 0.0333(6) Uani d . 1 . .
N N2 0.5612(5) 0.5023(2) 0.2736(2) 0.0375(6) Uani d . 1 . .
C C1 0.2048(10) 0.2500 0.1615(4) 0.0410(11) Uani d S 1 . .
H H1A 0.1319 0.2500 0.0831 0.049 Uiso calc SR 1 . .
H H1B 0.0447 0.2500 0.2088 0.049 Uiso calc SR 1 . .
C C2 0.3825(7) 0.4151(3) 0.2809(2) 0.0361(8) Uani d . 1 . .
H H2 0.2796 0.3978 0.3431 0.043 Uiso calc R 1 . .
C C3 0.6745(7) 0.4977(3) 0.1702(3) 0.0450(8) Uani d . 1 . .
H H3 0.8081 0.5490 0.1436 0.054 Uiso calc R 1 . .
C C4 0.5580(7) 0.4061(3) 0.1145(3) 0.0421(8) Uani d . 1 . .
H H4 0.5953 0.3814 0.0421 0.050 Uiso calc R 1 . .
C C5 0.6396(9) 0.5872(3) 0.3625(3) 0.0699(13) Uani d . 1 . .
H H5A 0.4742 0.6296 0.3820 0.105 Uiso calc R 1 . .
H H5B 0.7764 0.6412 0.3360 0.105 Uiso calc R 1 . .
H H5C 0.7197 0.5466 0.4280 0.105 Uiso calc R 1 . .

loop_
_atom_site_aniso_label
_atom_site_aniso_U_11
_atom_site_aniso_U_22
_atom_site_aniso_U_33
_atom_site_aniso_U_12
_atom_site_aniso_U_13
_atom_site_aniso_U_23
Br1 0.0526(4) 0.0461(3) 0.0433(3) 0.000 0.0087(2) 0.000
Br2 0.0433(3) 0.0484(3) 0.0471(3) 0.000 0.0040(2) 0.000
N1 0.0389(16) 0.0264(14) 0.0339(14) 0.0034(12) -0.0035(12) 0.0049(12)
N2 0.0483(17) 0.0230(14) 0.0405(15) -0.0001(14) -0.0022(13) -0.0011(12)
C1 0.041(3) 0.037(3) 0.043(3) 0.000 -0.008(2) 0.000
C2 0.043(2) 0.0321(18) 0.0327(16) 0.0052(16) 0.0014(14) -0.0011(14)
C3 0.053(2) 0.0311(18) 0.051(2) -0.0003(17) 0.0103(17) 0.0093(17)
C4 0.055(2) 0.0358(18) 0.0355(17) 0.0082(17) 0.0063(16) 0.0059(16)
C5 0.109(4) 0.042(2) 0.058(3) -0.019(2) 0.003(2) -0.0142(19)

loop_
_atom_type_symbol
_atom_type_description
_atom_type_scat_dispersion_real
_atom_type_scat_dispersion_imag
_atom_type_scat_source
C C 0.0033 0.0016 'International Tables Vol C Tables 4.2.6.8 and 6.1.1.4'
H H 0.0000 0.0000 'International Tables Vol C Tables 4.2.6.8 and 6.1.1.4'
N N 0.0061 0.0033 'International Tables Vol C Tables 4.2.6.8 and 6.1.1.4'
Br Br -0.2901 2.4595 'International Tables Vol C Tables 4.2.6.8 and 6.1.1.4'
O O 0.0106 0.0060 'International Tables Vol C Tables 4.2.6.8 and 6.1.1.4'

loop_
_geom_angle_atom_site_label_1
_geom_angle_atom_site_label_2
_geom_angle_atom_site_label_3
_geom_angle_site_symmetry_1
_geom_angle_site_symmetry_3
_geom_angle
_geom_angle_publ_flag
C2 N1 C4 . . 108.4(3) ?
C2 N1 C1 . . 124.6(3) ?
C4 N1 C1 . . 127.0(3) ?
C2 N2 C3 . . 108.7(3) ?
C2 N2 C5 . . 126.1(3) ?
C3 N2 C5 . . 125.1(3) ?
N1 C1 N1 . 4_565 111.0(4) ?
N1 C1 H1A . . 109.4 ?
N1 C1 H1A 4_565 . 109.4 ?
N1 C1 H1B . . 109.4 ?
N1 C1 H1B 4_565 . 109.4 ?
H1A C1 H1B . . 108.0 ?
N2 C2 N1 . . 108.5(3) ?
N2 C2 H2 . . 125.8 ?
N1 C2 H2 . . 125.8 ?
C4 C3 N2 . . 107.4(3) ?
C4 C3 H3 . . 126.3 ?
N2 C3 H3 . . 126.3 ?
C3 C4 N1 . . 107.0(3) ?
C3 C4 H4 . . 126.5 ?
N1 C4 H4 . . 126.5 ?
N2 C5 H5A . . 109.5 ?
N2 C5 H5B . . 109.5 ?
H5A C5 H5B . . 109.5 ?
N2 C5 H5C . . 109.5 ?
H5A C5 H5C . . 109.5 ?
H5B C5 H5C . . 109.5 ?

loop_
_geom_bond_atom_site_label_1
_geom_bond_atom_site_label_2
_geom_bond_site_symmetry_2
_geom_bond_distance
_geom_bond_publ_flag
N1 C2 . 1.331(3) ?
N1 C4 . 1.368(4) ?
N1 C1 . 1.455(4) ?
N2 C2 . 1.311(4) ?
N2 C3 . 1.370(4) ?
N2 C5 . 1.459(4) ?
C1 N1 4_565 1.455(4) ?
C1 H1A . 0.9700 ?
C1 H1B . 0.9700 ?
C2 H2 . 0.9300 ?
C3 C4 . 1.334(4) ?
C3 H3 . 0.9300 ?
C4 H4 . 0.9300 ?
C5 H5A . 0.9600 ?
C5 H5B . 0.9600 ?
C5 H5C . 0.9600 ?

loop_
_geom_hbond_atom_site_label_D
_geom_hbond_atom_site_label_H
_geom_hbond_atom_site_label_A
_geom_hbond_site_symmetry_A
_geom_hbond_distance_DH
_geom_hbond_distance_HA
_geom_hbond_distance_DA
_geom_hbond_angle_DHA
C4 H4 Br1 3_665 0.93 2.84 3.724(3) 158.1
C3 H3 Br1 1_655 0.93 2.81 3.699(3) 159.6
C1 H1A Br1 3_565 0.97 2.76 3.723(4) 172.0
C2 H2 Br2 1_455 0.93 2.82 3.627(3) 145.7
C1 H1B Br2 1_455 0.97 2.81 3.652(5) 146.1

loop_
_geom_torsion_atom_site_label_1
_geom_torsion_atom_site_label_2
_geom_torsion_atom_site_label_3
_geom_torsion_atom_site_label_4
_geom_torsion_site_symmetry_1
_geom_torsion_site_symmetry_2
_geom_torsion_site_symmetry_3
_geom_torsion_site_symmetry_4
_geom_torsion
_geom_torsion_publ_flag
C2 N1 C1 N1 . . . 4_565 -95.4(4) ?
C4 N1 C1 N1 . . . 4_565 80.7(4) ?
C3 N2 C2 N1 . . . . -1.1(3) ?
C5 N2 C2 N1 . . . . -178.2(3) ?
C4 N1 C2 N2 . . . . 1.2(3) ?
C1 N1 C2 N2 . . . . 177.9(3) ?
C2 N2 C3 C4 . . . . 0.6(4) ?
C5 N2 C3 C4 . . . . 177.6(3) ?
N2 C3 C4 N1 . . . . 0.2(4) ?
C2 N1 C4 C3 . . . . -0.9(4) ?
C1 N1 C4 C3 . . . . -177.5(3) ?
